data_4341931
loop_
_publ_author_name
'Manna, Biplab'
'Singh, Shweta'
'Karmakar, Avishek'
'Desai, Aamod V.'
'Ghosh, Sujit K.'

_publ_section_title
;
 Selective anion exchange and tunable luminescent behaviors of
 metal-organic framework based supramolecular isomers.
;
_journal_issue 1
_journal_name_full 'Inorganic chemistry'
_journal_page_first 110
_journal_page_last 116
_journal_paper_doi 10.1021/ic501879w
_journal_volume 54
_journal_year 2015
_chemical_formula_moiety 'C31 H28 Cd Cl2 N8 O8'
_chemical_formula_sum 'C31 H28 Cd Cl2 N8 O8'
_chemical_formula_weight 823.91
_chemical_name_systematic
;
 ?
;
_space_group_crystal_system monoclinic
_space_group_IT_number 14
_space_group_name_Hall '-P 2ybc'
_space_group_name_H-M_alt 'P 1 21/c 1'
_symmetry_space_group_name_Hall '-P 2ybc'
_symmetry_space_group_name_H-M 'P 1 21/c 1'
_atom_sites_solution_hydrogens geom
_audit_creation_method SHELXL-2013
_cell_angle_alpha 90
_cell_angle_beta 103.465(2)
_cell_angle_gamma 90
_cell_formula_units_Z 4
_cell_length_a 11.9813(11)
_cell_length_b 22.629(2)
_cell_length_c 13.4193(13)
_cell_measurement_reflns_used 9846
_cell_measurement_temperature 100(2)
_cell_measurement_theta_max 28.28
_cell_measurement_theta_min 2.24
_cell_volume 3538.3(6)
_computing_cell_refinement 'Bruker SAINT'
_computing_data_collection 'Bruker APEX2'
_computing_data_reduction 'Bruker SAINT'
_computing_molecular_graphics 'Bruker SHELXTL'
_computing_publication_material 'Bruker SHELXTL'
_computing_structure_refinement 'SHELXL-97 (Sheldrick, 2008)'
_computing_structure_solution 'SHELXS-97 (Sheldrick, 2008)'
_diffrn_ambient_temperature 100(2)
_diffrn_measured_fraction_theta_full 1.000
_diffrn_measured_fraction_theta_max 0.998
_diffrn_measurement_device_type 'Bruker APEX-II CCD'
_diffrn_measurement_method '\f and \w scans'
_diffrn_radiation_type MoK\a
_diffrn_radiation_wavelength 0.71073
_diffrn_reflns_av_R_equivalents 0.0194
_diffrn_reflns_av_unetI/netI 0.0109
_diffrn_reflns_Laue_measured_fraction_full 1.000
_diffrn_reflns_Laue_measured_fraction_max 0.998
_diffrn_reflns_limit_h_max 15
_diffrn_reflns_limit_h_min -15
_diffrn_reflns_limit_k_max 30
_diffrn_reflns_limit_k_min -30
_diffrn_reflns_limit_l_max 17
_diffrn_reflns_limit_l_min -17
_diffrn_reflns_number 62607
_diffrn_reflns_point_group_measured_fraction_full 1.000
_diffrn_reflns_point_group_measured_fraction_max 0.998
_diffrn_reflns_theta_full 25.242
_diffrn_reflns_theta_max 28.306
_diffrn_reflns_theta_min 1.748
_diffrn_source 'fine-focus sealed tube'
_exptl_absorpt_coefficient_mu 0.828
_exptl_absorpt_correction_T_max 0.921
_exptl_absorpt_correction_T_min 0.862
_exptl_absorpt_correction_type multi-scan
_exptl_absorpt_process_details 'multi-scan absorption correction'
_exptl_crystal_colour yellow
_exptl_crystal_density_diffrn 1.547
_exptl_crystal_description Block
_exptl_crystal_F_000 1664
_exptl_crystal_size_max 0.200
_exptl_crystal_size_mid 0.150
_exptl_crystal_size_min 0.100
_platon_squeeze_details
;
;
_refine_diff_density_max 1.217
_refine_diff_density_min -0.917
_refine_diff_density_rms 0.084
_refine_ls_extinction_method none
_refine_ls_goodness_of_fit_ref 1.199
_refine_ls_hydrogen_treatment constr
_refine_ls_matrix_type full
_refine_ls_number_parameters 452
_refine_ls_number_reflns 8767
_refine_ls_number_restraints 0
_refine_ls_restrained_S_all 1.199
_refine_ls_R_factor_all 0.0366
_refine_ls_R_factor_gt 0.0353
_refine_ls_shift/su_max 0.003
_refine_ls_shift/su_mean 0.000
_refine_ls_structure_factor_coef Fsqd
_refine_ls_weighting_details 'w=1/[\s^2^(Fo^2^)+(0.0177P)^2^+7.9929P] where P=(Fo^2^+2Fc^2^)/3'
_refine_ls_weighting_scheme calc
_refine_ls_wR_factor_gt 0.0796
_refine_ls_wR_factor_ref 0.0802
_reflns_Friedel_coverage 0.000
_reflns_number_gt 8426
_reflns_number_total 8767
_reflns_threshold_expression 'I > 2\s(I)'
_cod_data_source_file ic501879w_si_002.cif
_cod_data_source_block compound1
_cod_depositor_comments
;
The following automatic conversions were performed:

'_exptl_absorpt_correction_type' value 'Multi-Scan' changed to
'multi-scan' according to
/home/saulius/struct/COD-crude-data--automatic-downloads/rss-feeds/ACS/lib/dictionaries/cif_core.dic
dictionary named 'cif_core.dic' version 2.4.2 from 2011-04-26.

Automatic conversion script
Id: cif_fix_values 2935 2014-11-11 08:27:57Z andrius 

 Adding full bibliography for 4341931--4341932.cif.
;
_cod_original_cell_volume 3538.2(6)
_cod_database_code 4341931
_shelx_space_group_comment
;
The symmetry employed for this shelxl refinement is uniquely defined
by the following loop, which should always be used as a source of
symmetry information in preference to the above space-group names.
They are only intended as comments.
;
_shelx_estimated_absorpt_t_min 0.852
_shelx_estimated_absorpt_t_max 0.922
_shelxl_version_number 2013-4

loop_
_space_group_symop_operation_xyz
'x, y, z'
'-x, y+1/2, -z+1/2'
'-x, -y, -z'
'x, -y-1/2, z-1/2'

loop_
_atom_site_label
_atom_site_type_symbol
_atom_site_fract_x
_atom_site_fract_y
_atom_site_fract_z
_atom_site_U_iso_or_equiv
_atom_site_adp_type
_atom_site_occupancy
_atom_site_site_symmetry_order
_atom_site_calc_flag
_atom_site_refinement_flags_posn
_atom_site_refinement_flags_adp
C1 C 0.5186(2) 0.61477(11) 0.50372(18) 0.0183(4) Uani 1 1 d . .
H1 H 0.5777 0.5868 0.5280 0.022 Uiso 1 1 calc R U
C2 C 0.4463(2) 0.62991(11) 0.56701(19) 0.0210(5) Uani 1 1 d . .
H2 H 0.4579 0.6138 0.6340 0.025 Uiso 1 1 calc R U
C3 C 0.3567(2) 0.66906(11) 0.5303(2) 0.0231(5) Uani 1 1 d . .
C4 C 0.3430(2) 0.69071(12) 0.4310(2) 0.0269(5) Uani 1 1 d . .
H4 H 0.2803 0.7159 0.4023 0.032 Uiso 1 1 calc R U
C5 C 0.4213(2) 0.67514(12) 0.3749(2) 0.0236(5) Uani 1 1 d . .
H5 H 0.4130 0.6916 0.3084 0.028 Uiso 1 1 calc R U
C6 C 0.2790(2) 0.68735(12) 0.5954(2) 0.0281(6) Uani 1 1 d . .
H6 H 0.2874 0.6715 0.6623 0.034 Uiso 1 1 calc R U
C7 C 0.0557(3) 0.77643(13) 0.5908(3) 0.0333(7) Uani 1 1 d . .
H7 H 0.0514 0.7900 0.5230 0.040 Uiso 1 1 calc R U
C8 C -0.0277(2) 0.79868(11) 0.6469(2) 0.0246(5) Uani 1 1 d . .
C9 C -0.0289(2) 0.78049(11) 0.7460(2) 0.0229(5) Uani 1 1 d . .
H9 H 0.0271 0.7537 0.7820 0.028 Uiso 1 1 calc R U
C10 C -0.1102(2) 0.83915(12) 0.5979(2) 0.0249(5) Uani 1 1 d . .
H10 H -0.1119 0.8521 0.5303 0.030 Uiso 1 1 calc R U
C11 C -0.1902(2) 0.86024(11) 0.64979(19) 0.0203(5) Uani 1 1 d . .
H11 H -0.2447 0.8888 0.6172 0.024 Uiso 1 1 calc R U
C12 C -0.1137(2) 0.80242(11) 0.79055(19) 0.0196(5) Uani 1 1 d . .
H12 H -0.1157 0.7891 0.8573 0.024 Uiso 1 1 calc R U
C13 C 0.8828(2) 0.58416(11) 0.47850(18) 0.0176(4) Uani 1 1 d . .
H13 H 0.8880 0.5627 0.4189 0.021 Uiso 1 1 calc R U
C14 C 0.9665(2) 0.57537(11) 0.56768(18) 0.0184(4) Uani 1 1 d . .
H14 H 1.0281 0.5487 0.5688 0.022 Uiso 1 1 calc R U
C15 C 0.95881(19) 0.60624(10) 0.65582(17) 0.0169(4) Uani 1 1 d . .
C16 C 0.8670(2) 0.64501(11) 0.65025(18) 0.0181(4) Uani 1 1 d . .
H16 H 0.8587 0.6663 0.7091 0.022 Uiso 1 1 calc R U
C17 C 0.78818(19) 0.65196(10) 0.55758(17) 0.0164(4) Uani 1 1 d . .
H17 H 0.7269 0.6792 0.5537 0.020 Uiso 1 1 calc R U
C18 C 1.0479(2) 0.59787(11) 0.75108(18) 0.0197(5) Uani 1 1 d . .
H18 H 1.1026 0.5670 0.7558 0.024 Uiso 1 1 calc R U
C19 C 1.2354(2) 0.64324(12) 0.91261(19) 0.0242(5) Uani 1 1 d . .
H19 H 1.2455 0.6634 0.8532 0.029 Uiso 1 1 calc R U
C20 C 1.3330(2) 0.63770(12) 1.00248(18) 0.0217(5) Uani 1 1 d . .
C21 C 1.4341(2) 0.66749(13) 1.0039(2) 0.0264(5) Uani 1 1 d . .
H21 H 1.4422 0.6899 0.9461 0.032 Uiso 1 1 calc R U
C22 C 1.5234(2) 0.66436(12) 1.0905(2) 0.0241(5) Uani 1 1 d . .
H22 H 1.5913 0.6863 1.0918 0.029 Uiso 1 1 calc R U
C23 C 1.4209(2) 0.60083(13) 1.16942(19) 0.0256(5) Uani 1 1 d . .
H23 H 1.4173 0.5762 1.2259 0.031 Uiso 1 1 calc R U
C24 C 1.3264(2) 0.60356(13) 1.0873(2) 0.0268(6) Uani 1 1 d . .
H24 H 1.2582 0.5825 1.0888 0.032 Uiso 1 1 calc R U
C25 C 0.2629(3) 0.48796(15) 0.2776(3) 0.0473(9) Uani 1 1 d . .
H25 H 0.3255 0.4630 0.2734 0.057 Uiso 1 1 calc R U
C26 C 0.2658(3) 0.51983(14) 0.3660(3) 0.0402(8) Uani 1 1 d . .
H26 H 0.3302 0.5170 0.4226 0.048 Uiso 1 1 calc R U
C27 C 0.1735(3) 0.55615(14) 0.3713(2) 0.0379(7) Uani 1 1 d . .
H27 H 0.1742 0.5779 0.4321 0.045 Uiso 1 1 calc R U
C28 C 0.0814(3) 0.56059(15) 0.2886(3) 0.0388(7) Uani 1 1 d . .
H28 H 0.0190 0.5858 0.2921 0.047 Uiso 1 1 calc R U
C29 C 0.0790(3) 0.52865(15) 0.2009(3) 0.0418(8) Uani 1 1 d . .
H29 H 0.0146 0.5320 0.1445 0.050 Uiso 1 1 calc R U
C30 C 0.1676(4) 0.49224(15) 0.1936(3) 0.0457(9) Uani 1 1 d . .
C31 C 0.1599(6) 0.4582(2) 0.0950(4) 0.0793(16) Uani 1 1 d . .
H31A H 0.0984 0.4288 0.0870 0.119 Uiso 1 1 calc R U
H31B H 0.2331 0.4382 0.0975 0.119 Uiso 1 1 calc R U
H31C H 0.1433 0.4856 0.0369 0.119 Uiso 1 1 calc R U
Cd1 Cd 0.65724(2) 0.63166(2) 0.32186(2) 0.01348(5) Uani 1 1 d . .
Cl1 Cl 0.62667(6) 0.78802(3) 0.30361(5) 0.02820(14) Uani 1 1 d . .
Cl2 Cl 0.67389(6) 0.48641(3) 0.29969(5) 0.02859(14) Uani 1 1 d . .
N1 N 0.50895(16) 0.63776(9) 0.41003(16) 0.0172(4) Uani 1 1 d . .
N2 N 0.2004(3) 0.72492(12) 0.5598(2) 0.0401(7) Uani 1 1 d . .
N3 N 0.1338(2) 0.73923(11) 0.6310(2) 0.0370(6) Uani 1 1 d . .
N4 N -0.19314(17) 0.84164(9) 0.74389(15) 0.0172(4) Uani 1 1 d . .
N5 N 0.79475(16) 0.62177(9) 0.47266(14) 0.0145(4) Uani 1 1 d . .
N6 N 1.05130(19) 0.63218(10) 0.82722(16) 0.0234(4) Uani 1 1 d . .
N7 N 1.13804(19) 0.62133(10) 0.91380(16) 0.0234(4) Uani 1 1 d . .
N8 N 0.51784(17) 0.63166(9) 0.17237(15) 0.0192(4) Uani 1 1 d . .
O1 O 0.66043(16) 0.73628(8) 0.36842(14) 0.0253(4) Uani 1 1 d . .
O2 O 0.5028(2) 0.79183(13) 0.27866(19) 0.0505(7) Uani 1 1 d . .
O3 O 0.6623(2) 0.78000(12) 0.2091(2) 0.0494(7) Uani 1 1 d . .
O4 O 0.6747(4) 0.83857(13) 0.3556(3) 0.1020(16) Uani 1 1 d . .
O5 O 0.5996(3) 0.51905(13) 0.3489(2) 0.0649(9) Uani 1 1 d . .
O6 O 0.75416(17) 0.45295(9) 0.37378(17) 0.0340(5) Uani 1 1 d . .
O7 O 0.6091(2) 0.44841(10) 0.22395(17) 0.0435(6) Uani 1 1 d . .
O8 O 0.7354(3) 0.52978(13) 0.2538(2) 0.0721(11) Uani 1 1 d . .

loop_
_atom_site_aniso_label
_atom_site_aniso_U_11
_atom_site_aniso_U_22
_atom_site_aniso_U_33
_atom_site_aniso_U_23
_atom_site_aniso_U_13
_atom_site_aniso_U_12
C1 0.0159(11) 0.0188(11) 0.0203(11) -0.0029(9) 0.0045(9) -0.0018(8)
C2 0.0217(11) 0.0213(11) 0.0219(12) -0.0030(9) 0.0092(9) -0.0052(9)
C3 0.0213(12) 0.0191(11) 0.0333(14) -0.0050(10) 0.0156(10) -0.0032(9)
C4 0.0230(12) 0.0227(12) 0.0386(15) 0.0029(11) 0.0146(11) 0.0062(10)
C5 0.0221(12) 0.0230(12) 0.0281(13) 0.0031(10) 0.0111(10) 0.0040(10)
C6 0.0300(14) 0.0220(12) 0.0396(15) -0.0062(11) 0.0227(12) -0.0032(10)
C7 0.0407(16) 0.0258(14) 0.0443(17) -0.0007(12) 0.0319(14) 0.0016(12)
C8 0.0259(13) 0.0191(11) 0.0342(14) -0.0023(10) 0.0182(11) -0.0002(10)
C9 0.0202(12) 0.0201(12) 0.0307(13) 0.0018(10) 0.0106(10) 0.0037(9)
C10 0.0314(14) 0.0254(13) 0.0228(12) 0.0001(10) 0.0160(11) -0.0003(10)
C11 0.0223(11) 0.0216(12) 0.0178(11) -0.0002(9) 0.0064(9) 0.0016(9)
C12 0.0172(11) 0.0224(11) 0.0204(11) -0.0001(9) 0.0067(9) 0.0003(9)
C13 0.0156(10) 0.0217(11) 0.0144(10) -0.0020(8) 0.0008(8) 0.0028(9)
C14 0.0146(10) 0.0215(11) 0.0166(11) -0.0007(9) -0.0014(8) 0.0047(9)
C15 0.0143(10) 0.0186(11) 0.0147(10) 0.0019(8) -0.0029(8) 0.0001(8)
C16 0.0171(11) 0.0201(11) 0.0149(10) -0.0024(8) -0.0002(8) 0.0009(9)
C17 0.0140(10) 0.0180(10) 0.0162(10) 0.0002(8) 0.0013(8) 0.0028(8)
C18 0.0152(10) 0.0236(12) 0.0166(11) 0.0024(9) -0.0039(9) 0.0034(9)
C19 0.0246(12) 0.0289(13) 0.0155(11) 0.0011(9) -0.0026(9) 0.0040(10)
C20 0.0187(11) 0.0291(13) 0.0140(10) 0.0000(9) -0.0025(9) 0.0013(9)
C21 0.0201(12) 0.0390(15) 0.0185(12) 0.0111(11) 0.0009(9) 0.0007(11)
C22 0.0152(11) 0.0338(14) 0.0211(12) 0.0092(10) 0.0001(9) -0.0012(10)
C23 0.0227(12) 0.0332(14) 0.0167(11) 0.0078(10) -0.0039(9) -0.0098(10)
C24 0.0213(12) 0.0334(14) 0.0214(12) 0.0052(11) -0.0036(10) -0.0084(10)
C25 0.048(2) 0.0288(16) 0.073(3) 0.0077(16) 0.0298(19) -0.0015(14)
C26 0.0375(17) 0.0347(16) 0.0407(17) 0.0115(13) -0.0062(14) -0.0152(13)
C27 0.056(2) 0.0304(15) 0.0271(15) 0.0020(12) 0.0084(14) -0.0111(14)
C28 0.0457(18) 0.0341(16) 0.0376(17) 0.0108(13) 0.0117(14) 0.0018(14)
C29 0.0494(19) 0.0390(17) 0.0318(16) 0.0080(13) -0.0013(14) -0.0066(15)
C30 0.072(3) 0.0316(16) 0.0368(17) -0.0045(13) 0.0189(17) -0.0168(16)
C31 0.128(5) 0.045(2) 0.072(3) -0.015(2) 0.038(3) 0.003(3)
Cd1 0.00932(7) 0.02011(8) 0.01020(7) 0.00199(6) 0.00064(5) 0.00024(6)
Cl1 0.0336(3) 0.0177(3) 0.0326(3) 0.0040(2) 0.0064(3) 0.0000(2)
Cl2 0.0308(3) 0.0150(3) 0.0324(3) 0.0013(2) -0.0081(3) -0.0004(2)
N1 0.0134(9) 0.0178(9) 0.0211(10) -0.0022(8) 0.0054(7) -0.0004(7)
N2 0.0481(16) 0.0304(13) 0.0566(18) 0.0061(12) 0.0426(14) 0.0103(11)
N3 0.0403(14) 0.0294(13) 0.0537(17) 0.0012(11) 0.0363(13) 0.0062(11)
N4 0.0150(9) 0.0201(10) 0.0172(9) -0.0020(7) 0.0051(7) -0.0001(7)
N5 0.0109(8) 0.0195(9) 0.0118(8) 0.0005(7) -0.0002(7) 0.0004(7)
N6 0.0210(10) 0.0271(11) 0.0173(10) -0.0007(8) -0.0054(8) 0.0031(8)
N7 0.0210(10) 0.0286(11) 0.0153(9) -0.0023(8) -0.0069(8) 0.0026(8)
N8 0.0157(9) 0.0245(10) 0.0150(9) 0.0030(8) -0.0013(7) -0.0021(8)
O1 0.0295(10) 0.0219(9) 0.0249(9) 0.0047(7) 0.0070(8) 0.0029(7)
O2 0.0390(13) 0.0713(18) 0.0466(14) 0.0296(13) 0.0211(11) 0.0261(12)
O3 0.0456(14) 0.0649(17) 0.0467(14) 0.0312(13) 0.0286(12) 0.0179(12)
O4 0.158(4) 0.0296(15) 0.084(2) 0.0021(15) -0.041(2) -0.0305(19)
O5 0.0621(17) 0.0612(17) 0.0569(17) -0.0277(14) -0.0154(14) 0.0423(15)
O6 0.0245(10) 0.0331(11) 0.0429(12) 0.0181(9) 0.0048(9) 0.0089(8)
O7 0.0597(15) 0.0355(12) 0.0316(11) -0.0121(9) 0.0031(11) -0.0201(11)
O8 0.074(2) 0.0535(17) 0.0671(19) 0.0400(15) -0.0281(15) -0.0379(15)

loop_
_atom_type_symbol
_atom_type_description
_atom_type_scat_dispersion_real
_atom_type_scat_dispersion_imag
_atom_type_scat_source
C C 0.0033 0.0016 'International Tables Vol C Tables 4.2.6.8 and 6.1.1.4'
H H 0.0000 0.0000 'International Tables Vol C Tables 4.2.6.8 and 6.1.1.4'
N N 0.0061 0.0033 'International Tables Vol C Tables 4.2.6.8 and 6.1.1.4'
O O 0.0106 0.0060 'International Tables Vol C Tables 4.2.6.8 and 6.1.1.4'
Cl Cl 0.1484 0.1585 'International Tables Vol C Tables 4.2.6.8 and 6.1.1.4'
Cd Cd -0.8075 1.2024 'International Tables Vol C Tables 4.2.6.8 and 6.1.1.4'

loop_
_geom_angle_atom_site_label_1
_geom_angle_atom_site_label_2
_geom_angle_atom_site_label_3
_geom_angle
_geom_angle_site_symmetry_1
_geom_angle_site_symmetry_3
N1 C1 C2 123.2(2) . .
N1 C1 H1 118.4 . .
C2 C1 H1 118.4 . .
C1 C2 C3 118.7(2) . .
C1 C2 H2 120.6 . .
C3 C2 H2 120.6 . .
C2 C3 C4 118.2(2) . .
C2 C3 C6 120.7(3) . .
C4 C3 C6 121.1(2) . .
C5 C4 C3 119.3(2) . .
C5 C4 H4 120.4 . .
C3 C4 H4 120.4 . .
N1 C5 C4 123.0(2) . .
N1 C5 H5 118.5 . .
C4 C5 H5 118.5 . .
N2 C6 C3 118.5(3) . .
N2 C6 H6 120.8 . .
C3 C6 H6 120.8 . .
N3 C7 C8 121.7(3) . .
N3 C7 H7 119.1 . .
C8 C7 H7 119.1 . .
C9 C8 C10 118.6(2) . .
C9 C8 C7 123.1(3) . .
C10 C8 C7 118.3(3) . .
C12 C9 C8 118.5(2) . .
C12 C9 H9 120.7 . .
C8 C9 H9 120.7 . .
C11 C10 C8 119.0(2) . .
C11 C10 H10 120.5 . .
C8 C10 H10 120.5 . .
N4 C11 C10 122.4(2) . .
N4 C11 H11 118.8 . .
C10 C11 H11 118.8 . .
N4 C12 C9 123.1(2) . .
N4 C12 H12 118.5 . .
C9 C12 H12 118.5 . .
N5 C13 C14 122.8(2) . .
N5 C13 H13 118.6 . .
C14 C13 H13 118.6 . .
C13 C14 C15 118.9(2) . .
C13 C14 H14 120.5 . .
C15 C14 H14 120.5 . .
C16 C15 C14 118.4(2) . .
C16 C15 C18 122.0(2) . .
C14 C15 C18 119.6(2) . .
C17 C16 C15 118.9(2) . .
C17 C16 H16 120.5 . .
C15 C16 H16 120.5 . .
N5 C17 C16 122.7(2) . .
N5 C17 H17 118.6 . .
C16 C17 H17 118.6 . .
N6 C18 C15 119.9(2) . .
N6 C18 H18 120.1 . .
C15 C18 H18 120.1 . .
N7 C19 C20 120.8(2) . .
N7 C19 H19 119.6 . .
C20 C19 H19 119.6 . .
C21 C20 C24 118.4(2) . .
C21 C20 C19 119.7(2) . .
C24 C20 C19 121.9(2) . .
C20 C21 C22 119.3(2) . .
C20 C21 H21 120.3 . .
C22 C21 H21 120.3 . .
N8 C22 C21 122.7(2) 1_656 .
N8 C22 H22 118.7 1_656 .
C21 C22 H22 118.7 . .
N8 C23 C24 122.7(2) 1_656 .
N8 C23 H23 118.7 1_656 .
C24 C23 H23 118.7 . .
C23 C24 C20 118.9(2) . .
C23 C24 H24 120.6 . .
C20 C24 H24 120.6 . .
C26 C25 C30 120.3(3) . .
C26 C25 H25 119.8 . .
C30 C25 H25 119.8 . .
C25 C26 C27 119.3(3) . .
C25 C26 H26 120.3 . .
C27 C26 H26 120.3 . .
C28 C27 C26 120.0(3) . .
C28 C27 H27 120.0 . .
C26 C27 H27 120.0 . .
C27 C28 C29 120.3(3) . .
C27 C28 H28 119.8 . .
C29 C28 H28 119.8 . .
C30 C29 C28 121.1(3) . .
C30 C29 H29 119.4 . .
C28 C29 H29 119.4 . .
C29 C30 C25 118.9(3) . .
C29 C30 C31 118.6(4) . .
C25 C30 C31 122.5(4) . .
C30 C31 H31A 109.5 . .
C30 C31 H31B 109.5 . .
H31A C31 H31B 109.5 . .
C30 C31 H31C 109.5 . .
H31A C31 H31C 109.5 . .
H31B C31 H31C 109.5 . .
N8 Cd1 N5 174.37(7) . .
N8 Cd1 N4 94.94(7) . 4_675
N5 Cd1 N4 87.28(7) . 4_675
N8 Cd1 N1 87.62(7) . .
N5 Cd1 N1 91.90(7) . .
N4 Cd1 N1 161.58(7) 4_675 .
N8 Cd1 O1 100.86(7) . .
N5 Cd1 O1 84.50(7) . .
N4 Cd1 O1 84.09(7) 4_675 .
N1 Cd1 O1 77.52(7) . .
N8 Cd1 O8 86.78(8) . .
N5 Cd1 O8 88.91(7) . .
N4 Cd1 O8 73.25(8) 4_675 .
N1 Cd1 O8 125.15(8) . .
O1 Cd1 O8 156.68(8) . .
O4 Cl1 O3 111.9(2) . .
O4 Cl1 O2 110.4(2) . .
O3 Cl1 O2 107.59(15) . .
O4 Cl1 O1 109.62(17) . .
O3 Cl1 O1 109.02(13) . .
O2 Cl1 O1 108.25(13) . .
O7 Cl2 O6 110.18(15) . .
O7 Cl2 O5 110.41(17) . .
O6 Cl2 O5 110.03(15) . .
O7 Cl2 O8 110.75(17) . .
O6 Cl2 O8 109.18(15) . .
O5 Cl2 O8 106.2(2) . .
C1 N1 C5 117.5(2) . .
C1 N1 Cd1 122.52(15) . .
C5 N1 Cd1 118.63(16) . .
C6 N2 N3 112.4(3) . .
C7 N3 N2 109.7(3) . .
C11 N4 C12 118.4(2) . .
C11 N4 Cd1 121.86(16) . 4_476
C12 N4 Cd1 119.48(16) . 4_476
C13 N5 C17 118.15(19) . .
C13 N5 Cd1 120.27(15) . .
C17 N5 Cd1 121.56(15) . .
C18 N6 N7 116.2(2) . .
C19 N7 N6 115.5(2) . .
C22 N8 C23 118.0(2) 1_454 1_454
C22 N8 Cd1 123.57(16) 1_454 .
C23 N8 Cd1 118.24(16) 1_454 .
Cl1 O1 Cd1 129.71(11) . .
Cl2 O8 Cd1 100.5(2) . .

loop_
_geom_bond_atom_site_label_1
_geom_bond_atom_site_label_2
_geom_bond_distance
_geom_bond_site_symmetry_2
C1 N1 1.341(3) .
C1 C2 1.390(3) .
C1 H1 0.9500 .
C2 C3 1.391(4) .
C2 H2 0.9500 .
C3 C4 1.393(4) .
C3 C6 1.476(3) .
C4 C5 1.379(3) .
C4 H4 0.9500 .
C5 N1 1.346(3) .
C5 H5 0.9500 .
C6 N2 1.277(4) .
C6 H6 0.9500 .
C7 N3 1.281(4) .
C7 C8 1.472(3) .
C7 H7 0.9500 .
C8 C9 1.395(4) .
C8 C10 1.395(4) .
C9 C12 1.385(3) .
C9 H9 0.9500 .
C10 C11 1.394(3) .
C10 H10 0.9500 .
C11 N4 1.339(3) .
C11 H11 0.9500 .
C12 N4 1.345(3) .
C12 H12 0.9500 .
C13 N5 1.344(3) .
C13 C14 1.385(3) .
C13 H13 0.9500 .
C14 C15 1.395(3) .
C14 H14 0.9500 .
C15 C16 1.396(3) .
C15 C18 1.474(3) .
C16 C17 1.384(3) .
C16 H16 0.9500 .
C17 N5 1.346(3) .
C17 H17 0.9500 .
C18 N6 1.276(3) .
C18 H18 0.9500 .
C19 N7 1.271(4) .
C19 C20 1.477(3) .
C19 H19 0.9500 .
C20 C21 1.382(4) .
C20 C24 1.393(4) .
C21 C22 1.386(3) .
C21 H21 0.9500 .
C22 N8 1.339(3) 1_656
C22 H22 0.9500 .
C23 N8 1.347(3) 1_656
C23 C24 1.385(3) .
C23 H23 0.9500 .
C24 H24 0.9500 .
C25 C26 1.382(5) .
C25 C30 1.408(6) .
C25 H25 0.9500 .
C26 C27 1.393(5) .
C26 H26 0.9500 .
C27 C28 1.374(5) .
C27 H27 0.9500 .
C28 C29 1.376(5) .
C28 H28 0.9500 .
C29 C30 1.366(5) .
C29 H29 0.9500 .
C30 C31 1.515(5) .
C31 H31A 0.9800 .
C31 H31B 0.9800 .
C31 H31C 0.9800 .
Cd1 N8 2.292(2) .
Cd1 N5 2.3036(18) .
Cd1 N4 2.3551(19) 4_675
Cd1 N1 2.357(2) .
Cd1 O1 2.4464(19) .
Cd1 O8 2.724(4) .
Cl1 O4 1.392(3) .
Cl1 O3 1.440(2) .
Cl1 O2 1.446(2) .
Cl1 O1 1.4585(19) .
Cl2 O7 1.417(2) .
Cl2 O6 1.429(2) .
Cl2 O5 1.431(3) .
Cl2 O8 1.448(3) .
N2 N3 1.417(3) .
N4 Cd1 2.3551(19) 4_476
N6 N7 1.388(3) .
N8 C22 1.339(3) 1_454
N8 C23 1.347(3) 1_454

loop_
_platon_squeeze_void_nr
_platon_squeeze_void_average_x
_platon_squeeze_void_average_y
_platon_squeeze_void_average_z
_platon_squeeze_void_volume
_platon_squeeze_void_count_electrons
_platon_squeeze_void_content
1 0.500 0.000 0.500 66 15 ' '
2 0.500 0.500 1.000 66 15 ' '
